data_4311592
loop_
_publ_author_name
'Maurizio Casarin'
'Carlo Corvaja'
'Corrado di Nicola'
'Daniele Falcomer'
'Lorenzo Franco'
'Magda Monari'
'Luciano Pandolfo'
'Claudio Pettinari'
'Fabio Piccinelli'
'Pietro Tagliatesta'

_publ_section_title
;
 Spontaneous Self-Assembly of an Unsymmetric Trinuclear Triangular
 Copper(II) Pyrazolate Complex, [Cu3(\m3-OH)(\m-pz)3(MeCOO)2(Hpz)] (Hpz =
 Pyrazole). Synthesis, Experimental and Theoretical Characterization,
 Reactivity, and Catalytic Activity
;
_journal_name_full 'Inorganic Chemistry'
_journal_page_first 5865
_journal_page_last 5876
_journal_paper_doi 10.1021/ic049260y
_journal_volume 43
_journal_year 2004
_chemical_formula_sum 'C16 H20 Cu3 N8 O5'
_chemical_formula_weight 595.02
_chemical_name_systematic
; 
 ? 
;
_space_group_IT_number 14
_symmetry_cell_setting monoclinic
_symmetry_space_group_name_Hall '-P 2ybc'
_symmetry_space_group_name_H-M 'P 1 21/c 1'
_atom_sites_solution_hydrogens geom
_atom_sites_solution_primary direct
_atom_sites_solution_secondary difmap
_audit_creation_method SHELXL-97
_cell_angle_alpha 90.00
_cell_angle_beta 99.5760(10)
_cell_angle_gamma 90.00
_cell_formula_units_Z 4
_cell_length_a 11.6602(4)
_cell_length_b 19.9062(6)
_cell_length_c 9.6896(3)
_cell_measurement_temperature 293(2)
_cell_measurement_theta_max 1.000
_cell_volume 2217.72(12)
_computing_cell_refinement 'Bruker SMART'
_computing_data_collection 'Bruker SMART'
_computing_data_reduction 'Bruker SAINT+'
_computing_molecular_graphics 'SCHAKAL-97 (Keller, 1997) '
_computing_publication_material 'SHELXL-97 (Sheldrick, 1997)'
_computing_structure_refinement 'SHELXL-97 (Sheldrick, 1997)'
_computing_structure_solution 'SHELXS-97 (Sheldrick, 1990)'
_diffrn_ambient_temperature 293(2)
_diffrn_measured_fraction_theta_full 0.998
_diffrn_measured_fraction_theta_max 0.998
_diffrn_measurement_device_type 'SMART CCD area detector'
_diffrn_measurement_method 'phi and omega scans'
_diffrn_radiation_monochromator graphite
_diffrn_radiation_source 'fine-focus sealed tube'
_diffrn_radiation_type MoK\a
_diffrn_radiation_wavelength 0.71069
_diffrn_reflns_av_R_equivalents 0.0921
_diffrn_reflns_av_sigmaI/netI 0.0710
_diffrn_reflns_limit_h_max 16
_diffrn_reflns_limit_h_min -16
_diffrn_reflns_limit_k_max 28
_diffrn_reflns_limit_k_min -28
_diffrn_reflns_limit_l_max 13
_diffrn_reflns_limit_l_min -13
_diffrn_reflns_number 29310
_diffrn_reflns_theta_full 30.03
_diffrn_reflns_theta_max 30.03
_diffrn_reflns_theta_min 1.77
_exptl_absorpt_coefficient_mu 2.896
_exptl_absorpt_correction_T_max 1.000
_exptl_absorpt_correction_T_min 0.686
_exptl_absorpt_correction_type experimental
_exptl_absorpt_process_details SADABS
_exptl_crystal_colour dark-blue
_exptl_crystal_density_diffrn 1.782
_exptl_crystal_density_method 'not measured'
_exptl_crystal_description prism
_exptl_crystal_F_000 1196
_exptl_crystal_size_max 0.25
_exptl_crystal_size_mid 0.20
_exptl_crystal_size_min 0.12
_refine_diff_density_max 1.407
_refine_diff_density_min -0.813
_refine_diff_density_rms 0.111
_refine_ls_extinction_coef 0.0009(3)
_refine_ls_extinction_expression Fc^*^=kFc[1+0.001xFc^2^\l^3^/sin(2\q)]^-1/4^
_refine_ls_extinction_method SHELXL
_refine_ls_goodness_of_fit_ref 0.969
_refine_ls_hydrogen_treatment mixed
_refine_ls_matrix_type full
_refine_ls_number_parameters 296
_refine_ls_number_reflns 6493
_refine_ls_number_restraints 1
_refine_ls_restrained_S_all 0.969
_refine_ls_R_factor_all 0.0866
_refine_ls_R_factor_gt 0.0471
_refine_ls_shift/su_max 0.003
_refine_ls_shift/su_mean 0.000
_refine_ls_structure_factor_coef Fsqd
_refine_ls_weighting_details 'calc w=1/[\s^2^(Fo^2^)+(0.0595P)^2^+0.0000P] where P=(Fo^2^+2Fc^2^)/3'
_refine_ls_weighting_scheme calc
_refine_ls_wR_factor_gt 0.1089
_refine_ls_wR_factor_ref 0.1234
_reflns_number_gt 4058
_reflns_number_total 6493
_reflns_threshold_expression >2sigma(I)
_cod_data_source_file ic049260ysi20040607_015540_1.cif
_cod_data_source_block '[Cu3(mu3-OH)(pz)3(HPz)(MeCOO)2],1'
_cod_depositor_comments
;
The following automatic conversions were performed:
'_symmetry_cell_setting' value 'Monoclinic' changed to 'monoclinic'
according to '/home/saulius/struct/CIF-dictionaries/cif_core.dic'
dictionary named 'cif_core.dic' version 2.4.1 from 2010-06-29.

Automatic conversion script
Id: cif_fix_enum 1527 2010-12-29 10:47:43Z saulius 
;
_cod_original_sg_symbol_H-M 'P 1 21/c 1 '
_cod_database_code 4311592

loop_
_symmetry_equiv_pos_as_xyz
'x, y, z'
'-x, y+1/2, -z+1/2'
'-x, -y, -z'
'x, -y-1/2, z-1/2'

loop_
_atom_site_label
_atom_site_type_symbol
_atom_site_fract_x
_atom_site_fract_y
_atom_site_fract_z
_atom_site_U_iso_or_equiv
_atom_site_adp_type
_atom_site_occupancy
_atom_site_symmetry_multiplicity
_atom_site_calc_flag
_atom_site_refinement_flags
_atom_site_disorder_assembly
_atom_site_disorder_group
Cu1 Cu 0.08710(4) 0.06582(2) 0.04303(5) 0.03169(13) Uani 1 1 d . . .
Cu2 Cu 0.23396(4) 0.15425(2) -0.16751(5) 0.02790(13) Uani 1 1 d . . .
Cu3 Cu 0.36902(4) 0.10079(3) 0.11134(5) 0.03454(14) Uani 1 1 d . . .
O1 O 0.2313(2) 0.08105(12) -0.0300(3) 0.0271(5) Uani 1 1 d D . .
H H 0.240(4) 0.0483(15) -0.084(4) 0.035 Uiso 1 1 d D . .
O2 O 0.2524(3) 0.23310(14) -0.2838(3) 0.0387(7) Uani 1 1 d . . .
O3 O 0.2903(2) 0.28687(14) -0.4658(3) 0.0379(6) Uani 1 1 d . . .
O4 O -0.0595(2) 0.03360(13) 0.0943(3) 0.0385(7) Uani 1 1 d . . .
O5 O -0.2165(2) 0.02912(14) 0.1904(3) 0.0453(7) Uani 1 1 d . . .
N2 N 0.3966(3) 0.12681(17) -0.1690(4) 0.0377(8) Uani 1 1 d . . .
N1 N 0.4582(3) 0.10487(17) -0.0435(4) 0.0375(8) Uani 1 1 d . . .
N3 N 0.0652(3) 0.16418(16) -0.1829(3) 0.0353(7) Uani 1 1 d . . .
N4 N 0.0060(3) 0.12854(17) -0.0962(4) 0.0389(8) Uani 1 1 d . . .
N5 N 0.1794(3) 0.03796(18) 0.2203(4) 0.0399(8) Uani 1 1 d . . .
N6 N 0.2902(3) 0.06092(17) 0.2546(3) 0.0392(8) Uani 1 1 d . . .
N7 N 0.4890(3) 0.14511(19) 0.2540(4) 0.0445(9) Uani 1 1 d . . .
N8 N 0.4616(3) 0.19948(19) 0.3240(4) 0.0459(9) Uani 1 1 d . . .
H81 H 0.400(4) 0.218(3) 0.293(5) 0.060 Uiso 1 1 d . . .
C1 C 0.5620(4) 0.0886(3) -0.0666(6) 0.0566(13) Uani 1 1 d . . .
H1 H 0.6208 0.0717 0.0011 0.068 Uiso 1 1 calc R . .
C2 C 0.5730(4) 0.0996(3) -0.2036(6) 0.0578(13) Uani 1 1 d . . .
H2 H 0.6376 0.0920 -0.2463 0.069 Uiso 1 1 calc R . .
C3 C 0.4673(4) 0.1244(3) -0.2625(5) 0.0530(12) Uani 1 1 d . . .
H3 H 0.4475 0.1377 -0.3554 0.064 Uiso 1 1 calc R . .
C4 C -0.0106(4) 0.2037(2) -0.2612(5) 0.0484(11) Uani 1 1 d . . .
H4 H 0.0073 0.2331 -0.3291 0.058 Uiso 1 1 calc R . .
C5 C -0.1205(4) 0.1948(3) -0.2273(6) 0.0611(14) Uani 1 1 d . . .
H5 H -0.1893 0.2161 -0.2663 0.073 Uiso 1 1 calc R . .
C6 C -0.1045(4) 0.1475(2) -0.1230(6) 0.0543(13) Uani 1 1 d . . .
H6 H -0.1629 0.1310 -0.0776 0.065 Uiso 1 1 calc R . .
C7 C 0.1547(5) 0.0041(2) 0.3313(5) 0.0523(12) Uani 1 1 d . . .
H7 H 0.0845 -0.0174 0.3351 0.063 Uiso 1 1 calc R . .
C8 C 0.2478(5) 0.0058(2) 0.4382(5) 0.0549(13) Uani 1 1 d . . .
H8 H 0.2529 -0.0130 0.5269 0.066 Uiso 1 1 calc R . .
C9 C 0.3312(4) 0.0411(2) 0.3856(5) 0.0504(11) Uani 1 1 d . . .
H9 H 0.4055 0.0500 0.4336 0.061 Uiso 1 1 calc R . .
C10 C 0.5960(4) 0.1301(3) 0.3118(5) 0.0585(13) Uani 1 1 d . . .
H10 H 0.6387 0.0946 0.2840 0.070 Uiso 1 1 calc R . .
C11 C 0.6365(5) 0.1738(3) 0.4192(6) 0.0660(15) Uani 1 1 d . . .
H11 H 0.7088 0.1731 0.4767 0.079 Uiso 1 1 calc R . .
C12 C 0.5487(5) 0.2181(3) 0.4234(5) 0.0612(14) Uani 1 1 d . . .
H12 H 0.5493 0.2544 0.4839 0.073 Uiso 1 1 calc R . .
C13 C 0.2451(3) 0.23878(18) -0.4137(4) 0.0315(8) Uani 1 1 d . . .
C14 C 0.1813(5) 0.1866(2) -0.5080(5) 0.0531(12) Uani 1 1 d . . .
H14A H 0.1518 0.1528 -0.4525 0.080 Uiso 1 1 calc R . .
H14B H 0.2333 0.1664 -0.5629 0.080 Uiso 1 1 calc R . .
H14C H 0.1177 0.2073 -0.5689 0.080 Uiso 1 1 calc R . .
C15 C -0.1239(4) 0.05558(19) 0.1782(4) 0.0370(9) Uani 1 1 d . . .
C16 C -0.0849(5) 0.1162(3) 0.2659(7) 0.081(2) Uani 1 1 d . . .
H16A H -0.0115 0.1314 0.2454 0.121 Uiso 1 1 calc R . .
H16B H -0.0768 0.1045 0.3632 0.121 Uiso 1 1 calc R . .
H16C H -0.1416 0.1513 0.2452 0.121 Uiso 1 1 calc R . .

loop_
_atom_site_aniso_label
_atom_site_aniso_U_11
_atom_site_aniso_U_22
_atom_site_aniso_U_33
_atom_site_aniso_U_23
_atom_site_aniso_U_13
_atom_site_aniso_U_12
Cu1 0.0274(2) 0.0309(3) 0.0386(3) 0.00517(19) 0.0111(2) -0.00513(18)
Cu2 0.0269(2) 0.0289(2) 0.0286(2) 0.00431(18) 0.00630(18) -0.00310(18)
Cu3 0.0283(3) 0.0457(3) 0.0292(2) 0.0005(2) 0.00354(19) -0.0033(2)
O1 0.0275(13) 0.0243(13) 0.0299(13) 0.0010(10) 0.0058(11) -0.0023(10)
O2 0.0468(17) 0.0389(16) 0.0303(14) 0.0099(11) 0.0067(13) -0.0122(13)
O3 0.0460(17) 0.0387(15) 0.0287(14) 0.0075(12) 0.0060(12) -0.0088(13)
O4 0.0362(15) 0.0328(15) 0.0516(17) -0.0069(12) 0.0225(13) -0.0106(12)
O5 0.0379(16) 0.0439(17) 0.060(2) -0.0130(14) 0.0235(15) -0.0088(13)
N2 0.0366(19) 0.0416(19) 0.0382(19) -0.0038(15) 0.0164(15) 0.0002(15)
N1 0.0289(17) 0.042(2) 0.042(2) 0.0042(15) 0.0098(15) 0.0076(14)
N3 0.0320(17) 0.0314(17) 0.0427(19) 0.0098(14) 0.0071(15) 0.0015(13)
N4 0.0258(17) 0.0375(19) 0.054(2) 0.0112(16) 0.0097(16) -0.0022(14)
N5 0.041(2) 0.043(2) 0.0377(19) 0.0067(15) 0.0105(16) -0.0042(15)
N6 0.047(2) 0.042(2) 0.0290(17) 0.0049(14) 0.0061(15) 0.0029(16)
N7 0.038(2) 0.053(2) 0.042(2) -0.0047(17) 0.0045(17) 0.0040(17)
N8 0.036(2) 0.042(2) 0.055(2) -0.0061(18) -0.0041(18) 0.0068(16)
C1 0.035(2) 0.069(3) 0.066(3) 0.004(3) 0.008(2) 0.012(2)
C2 0.034(2) 0.080(4) 0.065(3) -0.010(3) 0.023(2) 0.008(2)
C3 0.047(3) 0.073(3) 0.043(3) -0.004(2) 0.018(2) -0.004(2)
C4 0.037(2) 0.048(3) 0.058(3) 0.017(2) 0.002(2) 0.0069(19)
C5 0.033(2) 0.060(3) 0.087(4) 0.018(3) 0.000(2) 0.009(2)
C6 0.028(2) 0.057(3) 0.078(4) 0.019(3) 0.012(2) -0.001(2)
C7 0.067(3) 0.049(3) 0.045(3) 0.013(2) 0.018(2) -0.007(2)
C8 0.076(4) 0.052(3) 0.040(3) 0.017(2) 0.017(3) 0.010(3)
C9 0.061(3) 0.058(3) 0.031(2) 0.002(2) 0.004(2) 0.008(2)
C10 0.042(3) 0.071(3) 0.060(3) -0.015(3) 0.002(2) 0.019(2)
C11 0.047(3) 0.081(4) 0.064(3) -0.018(3) -0.010(3) 0.004(3)
C12 0.060(3) 0.063(3) 0.056(3) -0.014(3) -0.003(3) 0.003(3)
C13 0.030(2) 0.0283(19) 0.037(2) 0.0031(16) 0.0076(17) 0.0033(15)
C14 0.074(3) 0.042(3) 0.044(3) -0.006(2) 0.011(2) -0.016(2)
C15 0.036(2) 0.031(2) 0.046(2) -0.0064(17) 0.0107(18) -0.0025(16)
C16 0.071(4) 0.057(3) 0.125(5) -0.055(4) 0.047(4) -0.025(3)

loop_
_atom_type_symbol
_atom_type_description
_atom_type_scat_dispersion_real
_atom_type_scat_dispersion_imag
_atom_type_scat_source
C C 0.0033 0.0016 'International Tables Vol C Tables 4.2.6.8 and 6.1.1.4'
H H 0.0000 0.0000 'International Tables Vol C Tables 4.2.6.8 and 6.1.1.4'
N N 0.0061 0.0033 'International Tables Vol C Tables 4.2.6.8 and 6.1.1.4'
O O 0.0106 0.0060 'International Tables Vol C Tables 4.2.6.8 and 6.1.1.4'
Cu Cu 0.3201 1.2651 'International Tables Vol C Tables 4.2.6.8 and 6.1.1.4'

loop_
_geom_angle_atom_site_label_1
_geom_angle_atom_site_label_2
_geom_angle_atom_site_label_3
_geom_angle
_geom_angle_site_symmetry_1
_geom_angle_site_symmetry_3
_geom_angle_publ_flag
N5 Cu1 O1 88.93(12) . . ?
N5 Cu1 N4 156.81(15) . . ?
O1 Cu1 N4 89.85(12) . . ?
N5 Cu1 O4 93.44(13) . . ?
O1 Cu1 O4 168.38(11) . . ?
N4 Cu1 O4 92.40(13) . . ?
N5 Cu1 O4 105.07(13) . 3 ?
O1 Cu1 O4 88.33(9) . 3 ?
N4 Cu1 O4 98.04(13) . 3 ?
O4 Cu1 O4 80.07(11) . 3 ?
N5 Cu1 N6 24.55(12) . . ?
O1 Cu1 N6 66.77(10) . . ?
N4 Cu1 N6 139.49(12) . . ?
O4 Cu1 N6 117.27(11) . . ?
O4 Cu1 N6 113.03(10) 3 . ?
N5 Cu1 Cu3 60.04(10) . . ?
O1 Cu1 Cu3 32.40(7) . . ?
N4 Cu1 Cu3 110.60(9) . . ?
O4 Cu1 Cu3 153.21(9) . . ?
O4 Cu1 Cu3 108.89(7) 3 . ?
N6 Cu1 Cu3 35.95(7) . . ?
N5 Cu1 Cu1 102.75(10) . 3 ?
O1 Cu1 Cu1 123.81(8) . 3 ?
N4 Cu1 Cu1 97.14(10) . 3 ?
O4 Cu1 Cu1 44.58(8) . 3 ?
O4 Cu1 Cu1 35.49(6) 3 3 ?
N6 Cu1 Cu1 123.28(7) . 3 ?
Cu3 Cu1 Cu1 139.18(2) . 3 ?
N5 Cu1 Cu2 114.87(10) . . ?
O1 Cu1 Cu2 31.22(7) . . ?
N4 Cu1 Cu2 59.10(9) . . ?
O4 Cu1 Cu2 150.99(9) . . ?
O4 Cu1 Cu2 97.53(6) 3 . ?
N6 Cu1 Cu2 90.47(7) . . ?
Cu3 Cu1 Cu2 54.879(13) . . ?
Cu1 Cu1 Cu2 127.50(2) 3 . ?
N3 Cu2 O2 94.58(13) . . ?
N3 Cu2 N2 168.74(14) . . ?
O2 Cu2 N2 91.15(13) . . ?
N3 Cu2 O1 89.85(12) . . ?
O2 Cu2 O1 171.99(11) . . ?
N2 Cu2 O1 85.64(12) . . ?
N3 Cu2 O3 98.96(12) . 4_566 ?
O2 Cu2 O3 92.16(10) . 4_566 ?
N2 Cu2 O3 90.48(12) . 4_566 ?
O1 Cu2 O3 80.55(10) . 4_566 ?
N3 Cu2 N1 154.46(11) . . ?
O2 Cu2 N1 109.60(11) . . ?
N2 Cu2 N1 25.53(12) . . ?
O1 Cu2 N1 65.19(10) . . ?
O3 Cu2 N1 72.80(10) 4_566 . ?
N3 Cu2 C13 93.43(12) . . ?
O2 Cu2 C13 18.83(11) . . ?
N2 Cu2 C13 88.88(12) . . ?
O1 Cu2 C13 167.41(10) . . ?
O3 Cu2 C13 110.87(10) 4_566 . ?
N1 Cu2 C13 112.11(10) . . ?
N3 Cu2 Cu3 117.51(10) . . ?
O2 Cu2 Cu3 133.64(8) . . ?
N2 Cu2 Cu3 63.88(10) . . ?
O1 Cu2 Cu3 38.57(7) . . ?
O3 Cu2 Cu3 52.67(7) 4_566 . ?
N1 Cu2 Cu3 38.37(7) . . ?
C13 Cu2 Cu3 145.49(8) . . ?
N3 Cu2 Cu1 59.57(9) . . ?
O2 Cu2 Cu1 151.59(9) . . ?
N2 Cu2 Cu1 116.42(10) . . ?
O1 Cu2 Cu1 30.78(7) . . ?
O3 Cu2 Cu1 81.51(7) 4_566 . ?
N1 Cu2 Cu1 95.01(7) . . ?
C13 Cu2 Cu1 152.34(7) . . ?
Cu3 Cu2 Cu1 61.696(14) . . ?
N6 Cu3 N1 158.40(14) . . ?
N6 Cu3 O1 89.28(12) . . ?
N1 Cu3 O1 87.21(12) . . ?
N6 Cu3 N7 92.63(15) . . ?
N1 Cu3 N7 96.38(15) . . ?
O1 Cu3 N7 164.62(13) . . ?
N6 Cu3 O3 112.64(12) . 4_566 ?
N1 Cu3 O3 87.09(11) . 4_566 ?
O1 Cu3 O3 75.67(10) . 4_566 ?
N7 Cu3 O3 89.54(12) . 4_566 ?
N6 Cu3 N2 153.58(13) . . ?
N1 Cu3 N2 26.09(12) . . ?
O1 Cu3 N2 65.15(10) . . ?
N7 Cu3 N2 113.79(13) . . ?
O3 Cu3 N2 69.06(9) 4_566 . ?
N6 Cu3 N5 23.99(12) . . ?
N1 Cu3 N5 146.28(13) . . ?
O1 Cu3 N5 65.32(10) . . ?
N7 Cu3 N5 115.36(13) . . ?
O3 Cu3 N5 103.45(10) 4_566 . ?
N2 Cu3 N5 130.16(10) . . ?
N6 Cu3 Cu2 122.04(11) . . ?
N1 Cu3 Cu2 64.81(10) . . ?
O1 Cu3 Cu2 38.78(7) . . ?
N7 Cu3 Cu2 130.54(11) . . ?
O3 Cu3 Cu2 46.86(6) 4_566 . ?
N2 Cu3 Cu2 38.74(7) . . ?
N5 Cu3 Cu2 99.17(7) . . ?
N6 Cu3 Cu1 59.31(10) . . ?
N1 Cu3 Cu1 119.29(10) . . ?
O1 Cu3 Cu1 32.10(7) . . ?
N7 Cu3 Cu1 141.84(11) . . ?
O3 Cu3 Cu1 79.89(7) 4_566 . ?
N2 Cu3 Cu1 96.54(7) . . ?
N5 Cu3 Cu1 35.78(7) . . ?
Cu2 Cu3 Cu1 63.426(14) . . ?
Cu1 O1 Cu3 115.50(13) . . ?
Cu1 O1 Cu2 118.00(12) . . ?
Cu3 O1 Cu2 102.65(11) . . ?
Cu1 O1 H 107(3) . . ?
Cu3 O1 H 115(3) . . ?
Cu2 O1 H 98(3) . . ?
C13 O2 Cu2 130.8(3) . . ?
C13 O3 Cu2 131.6(3) . 4_565 ?
C13 O3 Cu3 137.2(2) . 4_565 ?
Cu2 O3 Cu3 80.47(8) 4_565 4_565 ?
C15 O4 Cu1 132.8(3) . . ?
C15 O4 Cu1 127.2(2) . 3 ?
Cu1 O4 Cu1 99.93(11) . 3 ?
C3 N2 N1 107.5(4) . . ?
C3 N2 Cu2 136.3(3) . . ?
N1 N2 Cu2 116.2(2) . . ?
C3 N2 Cu3 146.3(3) . . ?
N1 N2 Cu3 38.90(16) . . ?
Cu2 N2 Cu3 77.38(10) . . ?
C1 N1 N2 106.8(4) . . ?
C1 N1 Cu3 138.0(3) . . ?
N2 N1 Cu3 115.0(2) . . ?
C1 N1 Cu2 145.1(3) . . ?
N2 N1 Cu2 38.23(16) . . ?
Cu3 N1 Cu2 76.82(10) . . ?
C4 N3 N4 107.6(3) . . ?
C4 N3 Cu2 132.1(3) . . ?
N4 N3 Cu2 120.2(2) . . ?
C6 N4 N3 107.7(3) . . ?
C6 N4 Cu1 131.1(3) . . ?
N3 N4 Cu1 121.1(2) . . ?
C7 N5 N6 107.2(4) . . ?
C7 N5 Cu1 133.6(3) . . ?
N6 N5 Cu1 118.9(2) . . ?
C7 N5 Cu3 142.2(3) . . ?
N6 N5 Cu3 35.82(17) . . ?
Cu1 N5 Cu3 84.18(11) . . ?
C9 N6 N5 107.9(4) . . ?
C9 N6 Cu3 131.0(3) . . ?
N5 N6 Cu3 120.2(3) . . ?
C9 N6 Cu1 144.2(3) . . ?
N5 N6 Cu1 36.58(17) . . ?
Cu3 N6 Cu1 84.74(11) . . ?
C10 N7 N8 104.8(4) . . ?
C10 N7 Cu3 134.4(3) . . ?
N8 N7 Cu3 120.4(3) . . ?
C12 N8 N7 111.9(4) . . ?
C12 N8 H81 131(4) . . ?
N7 N8 H81 117(4) . . ?
N1 C1 C2 111.3(4) . . ?
N1 C1 H1 124.3 . . ?
C2 C1 H1 124.3 . . ?
C3 C2 C1 103.9(4) . . ?
C3 C2 H2 128.1 . . ?
C1 C2 H2 128.1 . . ?
N2 C3 C2 110.5(5) . . ?
N2 C3 H3 124.8 . . ?
C2 C3 H3 124.8 . . ?
N3 C4 C5 110.2(4) . . ?
N3 C4 H4 124.9 . . ?
C5 C4 H4 124.9 . . ?
C6 C5 C4 104.1(4) . . ?
C6 C5 H5 127.9 . . ?
C4 C5 H5 127.9 . . ?
N4 C6 C5 110.4(4) . . ?
N4 C6 H6 124.8 . . ?
C5 C6 H6 124.8 . . ?
N5 C7 C8 110.2(4) . . ?
N5 C7 H7 124.9 . . ?
C8 C7 H7 124.9 . . ?
C9 C8 C7 104.7(4) . . ?
C9 C8 H8 127.6 . . ?
C7 C8 H8 127.6 . . ?
N6 C9 C8 109.9(4) . . ?
N6 C9 H9 125.0 . . ?
C8 C9 H9 125.0 . . ?
N7 C10 C11 111.1(4) . . ?
N7 C10 H10 124.4 . . ?
C11 C10 H10 124.4 . . ?
C12 C11 C10 105.5(5) . . ?
C12 C11 H11 127.3 . . ?
C10 C11 H11 127.3 . . ?
N8 C12 C11 106.7(5) . . ?
N8 C12 H12 126.7 . . ?
C11 C12 H12 126.7 . . ?
O3 C13 O2 121.1(4) . . ?
O3 C13 C14 119.3(4) . . ?
O2 C13 C14 119.6(3) . . ?
O3 C13 Cu2 148.3(3) . . ?
O2 C13 Cu2 30.41(17) . . ?
C14 C13 Cu2 90.8(2) . . ?
C13 C14 H14A 109.5 . . ?
C13 C14 H14B 109.5 . . ?
H14A C14 H14B 109.5 . . ?
C13 C14 H14C 109.5 . . ?
H14A C14 H14C 109.5 . . ?
H14B C14 H14C 109.5 . . ?
O5 C15 O4 122.5(4) . . ?
O5 C15 C16 118.6(4) . . ?
O4 C15 C16 118.9(4) . . ?
C15 C16 H16A 109.5 . . ?
C15 C16 H16B 109.5 . . ?
H16A C16 H16B 109.5 . . ?
C15 C16 H16C 109.5 . . ?
H16A C16 H16C 109.5 . . ?
H16B C16 H16C 109.5 . . ?

loop_
_geom_bond_atom_site_label_1
_geom_bond_atom_site_label_2
_geom_bond_distance
_geom_bond_site_symmetry_2
_geom_bond_publ_flag
Cu1 N5 1.949(3) . ?
Cu1 O1 1.953(2) . ?
Cu1 N4 1.962(3) . ?
Cu1 O4 1.966(2) . ?
Cu1 O4 2.377(3) 3 ?
Cu1 N6 2.865(4) . ?
Cu1 Cu3 3.3173(7) . ?
Cu1 Cu1 3.3355(9) 3 ?
Cu1 Cu2 3.3697(6) . ?
Cu2 N3 1.959(3) . ?
Cu2 O2 1.965(3) . ?
Cu2 N2 1.976(3) . ?
Cu2 O1 1.978(2) . ?
Cu2 O3 2.280(3) 4_566 ?
Cu2 N1 2.864(3) . ?
Cu2 C13 2.940(4) . ?
Cu2 Cu3 3.0818(6) . ?
Cu3 N6 1.956(3) . ?
Cu3 N1 1.965(3) . ?
Cu3 O1 1.969(3) . ?
Cu3 N7 2.001(4) . ?
Cu3 O3 2.485(3) 4_566 ?
Cu3 N2 2.836(3) . ?
Cu3 N5 2.889(3) . ?
O1 H 0.850(18) . ?
O2 C13 1.253(4) . ?
O3 C13 1.240(4) . ?
O3 Cu2 2.280(3) 4_565 ?
O3 Cu3 2.485(3) 4_565 ?
O4 C15 1.272(5) . ?
O4 Cu1 2.377(3) 3 ?
O5 C15 1.224(5) . ?
N2 C3 1.323(5) . ?
N2 N1 1.376(5) . ?
N1 C1 1.307(5) . ?
N3 C4 1.324(5) . ?
N3 N4 1.370(4) . ?
N4 C6 1.327(5) . ?
N5 C7 1.340(5) . ?
N5 N6 1.359(5) . ?
N6 C9 1.339(5) . ?
N7 C10 1.314(6) . ?
N7 N8 1.344(5) . ?
N8 C12 1.331(6) . ?
N8 H81 0.82(5) . ?
C1 C2 1.372(7) . ?
C1 H1 0.9300 . ?
C2 C3 1.361(7) . ?
C2 H2 0.9300 . ?
C3 H3 0.9300 . ?
C4 C5 1.386(6) . ?
C4 H4 0.9300 . ?
C5 C6 1.371(7) . ?
C5 H5 0.9300 . ?
C6 H6 0.9300 . ?
C7 C8 1.371(7) . ?
C7 H7 0.9300 . ?
C8 C9 1.366(7) . ?
C8 H8 0.9300 . ?
C9 H9 0.9300 . ?
C10 C11 1.379(7) . ?
C10 H10 0.9300 . ?
C11 C12 1.356(7) . ?
C11 H11 0.9300 . ?
C12 H12 0.9300 . ?
C13 C14 1.496(6) . ?
C14 H14A 0.9600 . ?
C14 H14B 0.9600 . ?
C14 H14C 0.9600 . ?
C15 C16 1.501(6) . ?
C16 H16A 0.9600 . ?
C16 H16B 0.9600 . ?
C16 H16C 0.9600 . ?
